data_7239550
loop_
_publ_author_name
'Hao, Zhaomin'
'Yang, Guocheng'
'Song, Xuezhi'
'Zhu, Min'
'Meng, Xing'
'Zhao, Shuna'
'Song, Shuyan'
'Zhang, Hongjie'

_publ_section_title
;
 A europium(iii) based metal--organic framework: bifunctional properties
 related to sensing and electronic conductivity
;
_journal_issue 1
_journal_name_full 'J. Mater. Chem. A'
_journal_page_first 237
_journal_paper_doi 10.1039/C3TA13179C
_journal_volume 2
_journal_year 2014
_chemical_formula_sum 'C66 H34 Eu4 N2 O34'
_chemical_formula_weight 2006.83
_space_group_IT_number 2
_space_group_name_Hall '-P 1'
_space_group_name_H-M_alt 'P -1'
_symmetry_cell_setting triclinic
_symmetry_space_group_name_H-M 'P -1'
_atom_sites_solution_hydrogens geom
_atom_sites_solution_primary direct
_atom_sites_solution_secondary difmap
_audit_creation_method SHELXL-97
_cell_angle_alpha 104.315(5)
_cell_angle_beta 98.301(5)
_cell_angle_gamma 94.349(5)
_cell_formula_units_Z 2
_cell_length_a 12.949(5)
_cell_length_b 13.869(5)
_cell_length_c 27.972(5)
_cell_measurement_temperature 293(2)
_cell_volume 4784(3)
_computing_structure_refinement 'SHELXL-97 (Sheldrick, 2008)'
_computing_structure_solution 'SHELXS-97 (Sheldrick, 2008)'
_diffrn_ambient_temperature 293(2)
_diffrn_measured_fraction_theta_full 0.981
_diffrn_measured_fraction_theta_max 0.981
_diffrn_radiation_monochromator graphite
_diffrn_radiation_source 'fine-focus sealed tube'
_diffrn_radiation_type MoK\a
_diffrn_radiation_wavelength 0.71069
_diffrn_reflns_av_R_equivalents 0.0188
_diffrn_reflns_av_sigmaI/netI 0.0377
_diffrn_reflns_limit_h_max 15
_diffrn_reflns_limit_h_min -15
_diffrn_reflns_limit_k_max 15
_diffrn_reflns_limit_k_min -17
_diffrn_reflns_limit_l_max 28
_diffrn_reflns_limit_l_min -34
_diffrn_reflns_number 26553
_diffrn_reflns_theta_full 26.07
_diffrn_reflns_theta_max 26.07
_diffrn_reflns_theta_min 1.52
_exptl_absorpt_coefficient_mu 2.656
_exptl_crystal_density_diffrn 1.393
_exptl_crystal_density_method 'not measured'
_exptl_crystal_F_000 1936
_platon_squeeze_details
;
;
_refine_diff_density_max 0.892
_refine_diff_density_min -0.914
_refine_diff_density_rms 0.096
_refine_ls_extinction_coef 0.00003(2)
_refine_ls_extinction_expression Fc^*^=kFc[1+0.001xFc^2^\l^3^/sin(2\q)]^-1/4^
_refine_ls_extinction_method SHELXL
_refine_ls_goodness_of_fit_ref 1.055
_refine_ls_hydrogen_treatment mixed
_refine_ls_matrix_type full
_refine_ls_number_parameters 967
_refine_ls_number_reflns 18576
_refine_ls_number_restraints 0
_refine_ls_restrained_S_all 1.055
_refine_ls_R_factor_all 0.0323
_refine_ls_R_factor_gt 0.0275
_refine_ls_shift/su_max 0.003
_refine_ls_shift/su_mean 0.000
_refine_ls_structure_factor_coef Fsqd
_refine_ls_weighting_details 'calc w=1/[\s^2^(Fo^2^)+(0.0357P)^2^+1.6539P] where P=(Fo^2^+2Fc^2^)/3'
_refine_ls_weighting_scheme calc
_refine_ls_wR_factor_gt 0.0723
_refine_ls_wR_factor_ref 0.0744
_reflns_number_gt 16163
_reflns_number_total 18576
_reflns_threshold_expression >2sigma(I)
_cod_data_source_file c3ta13179c.txt
_cod_data_source_block hao
_cod_original_sg_symbol_H-M P-1
_cod_database_code 7239550

loop_
_symmetry_equiv_pos_as_xyz
'x, y, z'
'-x, -y, -z'

loop_
_atom_site_label
_atom_site_type_symbol
_atom_site_fract_x
_atom_site_fract_y
_atom_site_fract_z
_atom_site_U_iso_or_equiv
_atom_site_adp_type
_atom_site_occupancy
_atom_site_symmetry_multiplicity
_atom_site_calc_flag
_atom_site_refinement_flags
Eu1 Eu 0.619550(13) 0.074700(12) 0.553953(6) 0.01822(5) Uani 1 1 d .
Eu2 Eu 0.015886(14) 0.104823(12) 0.086367(6) 0.01897(5) Uani 1 1 d .
Eu3 Eu 0.531385(13) -0.435862(12) -0.060788(6) 0.01766(5) Uani 1 1 d .
Eu4 Eu 1.028818(14) 0.454336(13) 0.415259(6) 0.02023(5) Uani 1 1 d .
O26 O 1.0719(3) 0.3197(3) 0.35402(13) 0.0529(9) Uani 1 1 d .
C35 C 0.5710(3) 0.1007(3) 0.43529(13) 0.0224(8) Uani 1 1 d .
C1 C 0.3493(3) -0.6326(3) -0.06363(13) 0.0238(8) Uani 1 1 d .
O8 O 0.0982(2) -0.02633(19) 0.04556(10) 0.0340(6) Uani 1 1 d .
O19 O 0.4817(2) 0.0507(2) 0.42273(10) 0.0316(6) Uani 1 1 d .
C63 C 0.1319(3) -0.1008(3) 0.02108(14) 0.0215(7) Uani 1 1 d .
C11 C 0.2000(3) -0.1597(2) 0.04819(13) 0.0208(7) Uani 1 1 d .
O10 O -0.1125(2) -0.04811(19) 0.06672(9) 0.0283(6) Uani 1 1 d .
O30 O 1.0539(3) 0.7189(2) 0.40336(12) 0.0613(11) Uani 1 1 d .
O1 O 0.3760(2) -0.64881(19) -0.02162(9) 0.0302(6) Uani 1 1 d .
O20 O 0.6311(2) 0.1112(2) 0.47552(9) 0.0320(6) Uani 1 1 d .
C17 C 0.3997(3) -0.1735(3) 0.25822(15) 0.0377(10) Uani 1 1 d .
H17 H 0.4633 -0.1836 0.2754 0.045 Uiso 1 1 calc R
C31 C 0.7341(3) 0.2579(3) 0.37465(14) 0.0263(8) Uani 1 1 d .
C28 C 0.5662(3) 0.1998(3) 0.31981(14) 0.0322(9) Uani 1 1 d .
C25 C 0.4897(3) 0.2009(3) 0.27527(15) 0.0354(10) Uani 1 1 d .
O11 O 0.1159(2) 0.1685(2) 0.02955(10) 0.0351(7) Uani 1 1 d .
C39 C 0.9015(4) 0.6261(3) 0.23027(15) 0.0399(11) Uani 1 1 d .
H39 H 0.8768 0.5749 0.2015 0.048 Uiso 1 1 calc R
C5 C 0.0992(3) -0.8285(3) -0.16715(14) 0.0296(9) Uani 1 1 d .
H5 H 0.0450 -0.8716 -0.1895 0.036 Uiso 1 1 calc R
O28 O 1.1090(2) 0.6170(2) 0.47258(10) 0.0396(7) Uani 1 1 d .
O18 O 0.90507(19) 0.31624(19) 0.42347(9) 0.0272(6) Uani 1 1 d .
O9 O -0.0051(2) -0.0110(2) 0.13915(10) 0.0380(7) Uani 1 1 d .
O31 O 0.8982(2) 0.5237(2) 0.45727(12) 0.0406(7) Uani 1 1 d .
C6 C 0.1444(3) -0.7467(3) -0.18048(14) 0.0301(9) Uani 1 1 d .
O15 O 0.1742(2) 0.1496(2) 0.14169(11) 0.0397(7) Uani 1 1 d .
O14 O 0.0351(2) 0.2881(2) 0.11150(12) 0.0431(7) Uani 1 1 d .
O4 O 0.5471(2) -0.5340(3) -0.14513(10) 0.0472(8) Uani 1 1 d .
O33 O 0.7026(2) 0.92526(19) 0.52585(10) 0.0331(6) Uani 1 1 d .
C50 C 0.6430(3) 0.8766(3) 0.48704(13) 0.0231(8) Uani 1 1 d .
C29 C 0.5385(3) 0.1473(3) 0.35398(14) 0.0312(9) Uani 1 1 d .
H29 H 0.4735 0.1088 0.3471 0.037 Uiso 1 1 calc R
O23 O 0.7213(3) 0.0698(3) 0.63572(11) 0.0543(9) Uani 1 1 d .
O24 O 0.5863(2) 0.1550(2) 0.63870(10) 0.0400(7) Uani 1 1 d .
O7 O 0.3918(2) -0.3530(2) -0.02589(10) 0.0334(6) Uani 1 1 d .
C48 C 0.6759(3) 0.7818(3) 0.45724(13) 0.0219(7) Uani 1 1 d .
O2 O 0.3896(2) -0.56215(19) -0.07825(10) 0.0338(7) Uani 1 1 d .
O25 O 0.4438(2) 0.09508(19) 0.52767(10) 0.0290(6) Uani 1 1 d .
C56 C 0.5041(4) 0.5964(4) 0.25034(17) 0.0516(13) Uani 1 1 d .
H56 H 0.4410 0.6123 0.2354 0.062 Uiso 1 1 calc R
C22 C 0.3326(3) 0.2147(3) 0.19731(14) 0.0329(9) Uani 1 1 d .
O6 O 0.5577(3) -0.2614(2) -0.06238(12) 0.0472(8) Uani 1 1 d .
O32 O 0.8736(2) 0.6194(2) 0.52893(10) 0.0359(7) Uani 1 1 d .
O17 O 0.8603(2) 0.3758(2) 0.35833(10) 0.0339(7) Uani 1 1 d .
C33 C 0.6651(3) 0.2558(3) 0.33167(14) 0.0312(9) Uani 1 1 d .
H33 H 0.6850 0.2925 0.3101 0.037 Uiso 1 1 calc R
O29 O 1.0092(2) 0.5592(2) 0.36359(10) 0.0392(7) Uani 1 1 d .
C9 C 0.3139(3) -0.2892(3) 0.04474(13) 0.0223(7) Uani 1 1 d .
O21 O 0.6428(3) 0.2561(2) 0.56865(12) 0.0543(9) Uani 1 1 d .
C41 C 0.9363(4) 0.7985(3) 0.27159(16) 0.0455(12) Uani 1 1 d .
H41 H 0.9346 0.8653 0.2713 0.055 Uiso 1 1 calc R
C44 C 0.7841(3) 0.6478(3) 0.45586(13) 0.0206(7) Uani 1 1 d .
C24 C 0.4182(3) 0.1198(3) 0.24989(16) 0.0383(10) Uani 1 1 d .
H24 H 0.4214 0.0597 0.2588 0.046 Uiso 1 1 calc R
O34 O 0.5672(3) 0.4268(2) 0.14168(9) 0.0398(7) Uani 1 1 d .
C21 C 0.2438(3) 0.2255(3) 0.15945(14) 0.0325(9) Uani 1 1 d .
O27 O 1.2155(2) 0.4909(2) 0.40682(12) 0.0419(7) Uani 1 1 d .
O3 O 0.5998(2) -0.56478(19) -0.03259(10) 0.0339(6) Uani 1 1 d .
O12 O -0.1137(2) 0.1315(2) 0.02565(10) 0.0346(6) Uani 1 1 d .
C36 C 1.0174(3) 0.6506(3) 0.36476(15) 0.0356(10) Uani 1 1 d .
C43 C 0.8574(3) 0.5940(3) 0.48235(14) 0.0238(8) Uani 1 1 d .
C38 C 0.9409(4) 0.6020(3) 0.27369(15) 0.0388(10) Uani 1 1 d .
H38 H 0.9426 0.5352 0.2740 0.047 Uiso 1 1 calc R
C30 C 0.6065(3) 0.1519(3) 0.39781(13) 0.0262(8) Uani 1 1 d .
N1 N 0.6086(4) -0.0956(3) -0.0261(2) 0.0708(14) Uani 1 1 d .
C57 C 0.5375(4) 0.6348(4) 0.30174(16) 0.0491(13) Uani 1 1 d .
H57 H 0.4961 0.6755 0.3206 0.059 Uiso 1 1 calc R
C60 C 0.5780(5) -0.1877(4) -0.0250(3) 0.0759(19) Uani 1 1 d .
O16 O 0.2398(2) 0.3060(2) 0.14755(11) 0.0424(7) Uani 1 1 d .
C15 C 0.2895(3) -0.1792(3) 0.18029(14) 0.0294(9) Uani 1 1 d .
C12 C 0.2134(3) -0.1423(3) 0.09969(13) 0.0254(8) Uani 1 1 d .
H12 H 0.1806 -0.0918 0.1181 0.031 Uiso 1 1 calc R
C4 C 0.1333(3) -0.8468(3) -0.12138(13) 0.0242(8) Uani 1 1 d .
C46 C 0.6707(3) 0.6551(3) 0.37970(13) 0.0264(8) Uani 1 1 d .
O5 O 0.7137(2) -0.4051(3) -0.07441(12) 0.0467(8) Uani 1 1 d .
C8 C 0.3726(3) -0.3658(3) 0.01507(14) 0.0251(8) Uani 1 1 d .
C27 C 0.4060(4) 0.2961(4) 0.22181(17) 0.0475(12) Uani 1 1 d .
H27 H 0.4037 0.3555 0.2121 0.057 Uiso 1 1 calc R
C18 C 0.3212(3) -0.1395(3) 0.28423(13) 0.0287(9) Uani 1 1 d .
C40 C 0.8978(3) 0.7242(3) 0.22828(14) 0.0307(9) Uani 1 1 d .
C26 C 0.4827(4) 0.2902(4) 0.26056(17) 0.0480(13) Uani 1 1 d .
H26 H 0.5304 0.3463 0.2771 0.058 Uiso 1 1 calc R
C54 C 0.5621(3) 0.5360(3) 0.22162(14) 0.0296(9) Uani 1 1 d .
C23 C 0.3412(3) 0.1263(3) 0.21121(15) 0.0377(10) Uani 1 1 d .
H23 H 0.2944 0.0700 0.1942 0.045 Uiso 1 1 calc R
C13 C 0.2744(3) -0.1986(3) 0.12443(13) 0.0251(8) Uani 1 1 d .
C47 C 0.6354(3) 0.7410(3) 0.40687(13) 0.0251(8) Uani 1 1 d .
H47 H 0.5841 0.7714 0.3911 0.030 Uiso 1 1 calc R
O13 O -0.1275(3) 0.1559(3) 0.13226(14) 0.0683(11) Uani 1 1 d .
C14 C 0.3229(3) -0.2747(3) 0.09646(13) 0.0255(8) Uani 1 1 d .
H14 H 0.3610 -0.3157 0.1123 0.031 Uiso 1 1 calc R
C16 C 0.3842(3) -0.1924(3) 0.20715(15) 0.0394(10) Uani 1 1 d .
H16 H 0.4380 -0.2145 0.1900 0.047 Uiso 1 1 calc R
C42 C 0.9771(4) 0.7755(3) 0.31535(16) 0.0487(13) Uani 1 1 d .
H42 H 1.0040 0.8270 0.3438 0.058 Uiso 1 1 calc R
C32 C 0.7039(3) 0.2072(3) 0.40814(13) 0.0267(8) Uani 1 1 d .
H32 H 0.7493 0.2104 0.4376 0.032 Uiso 1 1 calc R
C3 C 0.2142(3) -0.7836(3) -0.08755(14) 0.0269(8) Uani 1 1 d .
H3 H 0.2361 -0.7955 -0.0566 0.032 Uiso 1 1 calc R
C49 C 0.7502(3) 0.7349(3) 0.48144(13) 0.0226(8) Uani 1 1 d .
H49 H 0.7773 0.7625 0.5152 0.027 Uiso 1 1 calc R
C2 C 0.2624(3) -0.7023(3) -0.10025(13) 0.0244(8) Uani 1 1 d .
C34 C 0.8394(3) 0.3198(3) 0.38589(14) 0.0277(8) Uani 1 1 d .
C51 C 0.6315(3) 0.6133(3) 0.32503(14) 0.0309(9) Uani 1 1 d .
O22 O 0.8111(3) 0.1160(3) 0.55657(15) 0.0654(11) Uani 1 1 d .
C10 C 0.2520(3) -0.2319(3) 0.02084(13) 0.0228(8) Uani 1 1 d .
H10 H 0.2455 -0.2420 -0.0136 0.027 Uiso 1 1 calc R
C37 C 0.9784(3) 0.6780(3) 0.31733(14) 0.0323(9) Uani 1 1 d .
C53 C 0.6513(4) 0.5081(3) 0.24461(15) 0.0425(11) Uani 1 1 d .
H53 H 0.6888 0.4626 0.2259 0.051 Uiso 1 1 calc R
C7 C 0.2276(3) -0.6849(3) -0.14624(14) 0.0285(9) Uani 1 1 d .
H7 H 0.2603 -0.6308 -0.1547 0.034 Uiso 1 1 calc R
C52 C 0.6865(4) 0.5472(4) 0.29572(15) 0.0444(12) Uani 1 1 d .
H52 H 0.7482 0.5285 0.3105 0.053 Uiso 1 1 calc R
C55 C 0.5259(3) 0.4963(3) 0.16626(14) 0.0275(8) Uani 1 1 d .
C20 C 0.2116(3) -0.1449(4) 0.20686(15) 0.0419(11) Uani 1 1 d .
H20 H 0.1477 -0.1352 0.1898 0.050 Uiso 1 1 calc R
C45 C 0.7457(3) 0.6099(3) 0.40480(13) 0.0259(8) Uani 1 1 d .
H45 H 0.7707 0.5531 0.3871 0.031 Uiso 1 1 calc R
C62 C -0.0805(3) -0.0659(3) 0.10850(14) 0.0279(8) Uani 1 1 d .
C19 C 0.2277(3) -0.1247(4) 0.25851(14) 0.0404(11) Uani 1 1 d .
H19 H 0.1748 -0.1009 0.2759 0.048 Uiso 1 1 calc R
C61 C 0.6603(3) 0.1199(3) 0.65966(14) 0.0322(9) Uani 1 1 d .
C58 C 0.6398(6) -0.0139(5) 0.0184(3) 0.096(2) Uani 1 1 d .
H58A H 0.6122 -0.0305 0.0458 0.144 Uiso 1 1 calc R
H58B H 0.6128 0.0456 0.0126 0.144 Uiso 1 1 calc R
H58C H 0.7151 -0.0024 0.0263 0.144 Uiso 1 1 calc R
C59 C 0.6166(8) -0.0781(6) -0.0760(3) 0.121(3) Uani 1 1 d .
H59A H 0.6875 -0.0823 -0.0820 0.182 Uiso 1 1 calc R
H59B H 0.5975 -0.0128 -0.0765 0.182 Uiso 1 1 calc R
H59C H 0.5699 -0.1280 -0.1016 0.182 Uiso 1 1 calc R
C66 C 1.1234(13) 0.2608(11) 0.3576(5) 0.089(5) Uani 0.50 1 d P
C66' C 1.0540(8) 0.2492(7) 0.3169(4) 0.043(2) Uani 0.50 1 d P
N2 N 1.1192(6) 0.1791(4) 0.3061(4) 0.148(4) Uani 1 1 d .
C67 C 1.0748(9) 0.1042(8) 0.2582(4) 0.161(5) Uani 1 1 d .
C68 C 1.2127(11) 0.1525(14) 0.3344(5) 0.251(9) Uani 1 1 d .

loop_
_atom_site_aniso_label
_atom_site_aniso_U_11
_atom_site_aniso_U_22
_atom_site_aniso_U_33
_atom_site_aniso_U_23
_atom_site_aniso_U_13
_atom_site_aniso_U_12
Eu1 0.02334(9) 0.01783(9) 0.01217(9) 0.00256(7) 0.00115(7) 0.00228(7)
Eu2 0.02498(10) 0.01571(9) 0.01505(9) 0.00405(7) -0.00077(7) 0.00295(7)
Eu3 0.02367(9) 0.01609(9) 0.01252(9) 0.00271(7) 0.00190(7) 0.00369(7)
Eu4 0.02301(9) 0.02119(9) 0.01687(9) 0.00708(7) 0.00039(7) 0.00355(7)
O26 0.065(2) 0.041(2) 0.043(2) -0.0126(16) 0.0168(17) 0.0084(17)
C35 0.030(2) 0.0227(18) 0.0149(17) 0.0057(14) 0.0056(15) 0.0015(15)
C1 0.0282(19) 0.0205(18) 0.0194(18) 0.0022(15) 0.0013(15) -0.0018(15)
O8 0.0419(16) 0.0241(14) 0.0375(16) 0.0072(12) 0.0049(13) 0.0190(12)
O19 0.0342(15) 0.0371(16) 0.0244(14) 0.0149(12) 0.0007(12) -0.0057(12)
C63 0.0181(17) 0.0198(18) 0.027(2) 0.0078(15) 0.0029(15) 0.0011(14)
C11 0.0258(18) 0.0165(17) 0.0199(18) 0.0053(14) 0.0001(15) 0.0060(14)
O10 0.0378(15) 0.0288(14) 0.0171(13) 0.0115(11) -0.0035(11) -0.0055(11)
O30 0.097(3) 0.0398(19) 0.0362(18) 0.0208(15) -0.0287(18) -0.0204(18)
O1 0.0441(16) 0.0270(14) 0.0159(13) 0.0060(11) -0.0039(12) -0.0033(12)
O20 0.0386(16) 0.0385(16) 0.0180(13) 0.0125(12) -0.0003(12) -0.0072(12)
C17 0.041(2) 0.052(3) 0.020(2) 0.0079(19) 0.0031(18) 0.015(2)
C31 0.0256(19) 0.030(2) 0.0238(19) 0.0100(16) 0.0022(16) -0.0020(15)
C28 0.029(2) 0.044(2) 0.024(2) 0.0169(18) -0.0053(17) -0.0057(17)
C25 0.033(2) 0.049(3) 0.023(2) 0.0191(19) -0.0055(17) -0.0098(19)
O11 0.0472(17) 0.0312(15) 0.0281(15) 0.0092(12) 0.0097(13) 0.0010(13)
C39 0.062(3) 0.028(2) 0.023(2) 0.0041(17) -0.009(2) 0.000(2)
C5 0.030(2) 0.029(2) 0.025(2) 0.0098(17) -0.0078(16) -0.0087(16)
O28 0.0560(19) 0.0328(16) 0.0255(15) 0.0042(12) 0.0021(14) -0.0026(14)
O18 0.0248(13) 0.0317(14) 0.0239(13) 0.0115(11) -0.0053(11) -0.0002(11)
O9 0.0466(17) 0.0374(16) 0.0258(15) 0.0171(13) -0.0122(13) -0.0168(13)
O31 0.0409(17) 0.0390(17) 0.0475(19) 0.0146(14) 0.0101(14) 0.0240(14)
C6 0.035(2) 0.030(2) 0.0219(19) 0.0099(16) -0.0063(17) -0.0041(17)
O15 0.0370(16) 0.0408(17) 0.0362(16) 0.0137(14) -0.0119(13) -0.0052(13)
O14 0.0492(18) 0.0237(15) 0.0489(19) 0.0011(13) -0.0016(15) 0.0048(13)
O4 0.0470(18) 0.070(2) 0.0191(15) 0.0015(14) -0.0025(13) 0.0213(16)
O33 0.0338(15) 0.0253(14) 0.0308(15) -0.0067(12) -0.0034(12) 0.0100(12)
C50 0.029(2) 0.0230(18) 0.0215(18) 0.0112(15) 0.0054(16) 0.0079(15)
C29 0.029(2) 0.041(2) 0.023(2) 0.0159(18) -0.0030(16) -0.0083(17)
O23 0.0473(19) 0.093(3) 0.0167(15) -0.0009(16) 0.0030(14) 0.0293(19)
O24 0.064(2) 0.0425(17) 0.0140(13) 0.0054(12) 0.0028(13) 0.0245(15)
O7 0.0422(16) 0.0386(16) 0.0254(15) 0.0098(12) 0.0161(13) 0.0171(13)
C48 0.0250(19) 0.0212(18) 0.0179(17) 0.0025(14) 0.0016(14) 0.0061(14)
O2 0.0432(16) 0.0272(14) 0.0270(15) 0.0097(12) -0.0037(13) -0.0120(12)
O25 0.0331(15) 0.0330(15) 0.0257(14) 0.0115(12) 0.0074(12) 0.0169(12)
C56 0.056(3) 0.063(3) 0.030(2) 0.005(2) -0.008(2) 0.029(3)
C22 0.033(2) 0.041(2) 0.023(2) 0.0132(18) -0.0051(17) -0.0104(18)
O6 0.065(2) 0.0274(16) 0.049(2) 0.0136(15) 0.0042(17) -0.0002(15)
O32 0.0464(17) 0.0388(16) 0.0229(15) 0.0128(12) -0.0047(13) 0.0130(13)
O17 0.0321(15) 0.0422(17) 0.0290(15) 0.0199(13) -0.0024(12) -0.0073(12)
C33 0.029(2) 0.044(2) 0.022(2) 0.0168(18) 0.0027(16) -0.0048(18)
O29 0.0567(19) 0.0329(16) 0.0279(15) 0.0188(13) -0.0082(14) -0.0029(14)
C9 0.0283(19) 0.0204(18) 0.0193(18) 0.0049(14) 0.0046(15) 0.0090(15)
O21 0.100(3) 0.0241(16) 0.0356(18) 0.0068(13) 0.0092(18) -0.0026(16)
C41 0.072(3) 0.026(2) 0.033(2) 0.0168(19) -0.018(2) -0.009(2)
C44 0.0233(18) 0.0259(18) 0.0149(17) 0.0083(14) 0.0027(14) 0.0077(14)
C24 0.040(2) 0.038(2) 0.035(2) 0.0170(19) -0.0070(19) -0.0072(19)
O34 0.072(2) 0.0349(16) 0.0130(13) 0.0049(12) 0.0038(14) 0.0214(15)
C21 0.034(2) 0.041(2) 0.023(2) 0.0130(18) -0.0003(17) -0.0035(18)
O27 0.0324(16) 0.0468(18) 0.0471(19) 0.0143(15) 0.0095(14) -0.0022(13)
O3 0.0501(17) 0.0257(14) 0.0261(14) 0.0051(12) 0.0013(13) 0.0210(13)
O12 0.0402(16) 0.0422(17) 0.0236(15) 0.0141(13) -0.0023(12) 0.0156(13)
C36 0.043(2) 0.035(2) 0.028(2) 0.0162(18) -0.0062(19) -0.0080(19)
C43 0.0245(19) 0.0242(19) 0.025(2) 0.0094(16) 0.0058(15) 0.0048(15)
C38 0.061(3) 0.027(2) 0.027(2) 0.0139(18) -0.005(2) 0.0003(19)
C30 0.029(2) 0.030(2) 0.0198(18) 0.0085(16) 0.0032(15) -0.0024(16)
N1 0.070(3) 0.040(3) 0.106(4) 0.016(3) 0.031(3) 0.010(2)
C57 0.057(3) 0.062(3) 0.022(2) -0.005(2) -0.001(2) 0.037(2)
C60 0.075(4) 0.037(3) 0.110(5) 0.015(3) 0.003(4) 0.011(3)
O16 0.0444(18) 0.0430(18) 0.0386(17) 0.0211(15) -0.0079(14) -0.0090(14)
C15 0.038(2) 0.034(2) 0.0178(19) 0.0060(16) 0.0050(16) 0.0153(17)
C12 0.034(2) 0.0230(19) 0.0193(18) 0.0020(15) 0.0051(16) 0.0120(16)
C4 0.0272(19) 0.0235(19) 0.0211(18) 0.0074(15) 0.0018(15) -0.0022(15)
C46 0.031(2) 0.027(2) 0.0185(18) 0.0021(15) 0.0006(16) 0.0097(16)
O5 0.0371(17) 0.067(2) 0.0402(18) 0.0206(16) 0.0114(14) 0.0011(15)
C8 0.0261(19) 0.0262(19) 0.0217(19) 0.0038(16) 0.0016(15) 0.0084(15)
C27 0.045(3) 0.051(3) 0.046(3) 0.031(2) -0.012(2) -0.018(2)
C18 0.043(2) 0.030(2) 0.0131(18) 0.0041(15) 0.0052(16) 0.0065(17)
C40 0.040(2) 0.029(2) 0.0227(19) 0.0136(16) -0.0042(17) -0.0076(17)
C26 0.048(3) 0.051(3) 0.040(3) 0.027(2) -0.019(2) -0.026(2)
C54 0.039(2) 0.030(2) 0.0154(18) -0.0001(16) 0.0020(16) 0.0046(17)
C23 0.038(2) 0.037(2) 0.030(2) 0.0065(19) -0.0089(19) -0.0082(19)
C13 0.033(2) 0.030(2) 0.0130(17) 0.0047(15) 0.0027(15) 0.0104(16)
C47 0.0272(19) 0.031(2) 0.0185(18) 0.0066(15) 0.0013(15) 0.0124(16)
O13 0.103(3) 0.053(2) 0.061(2) 0.0154(19) 0.047(2) 0.021(2)
C14 0.035(2) 0.028(2) 0.0159(17) 0.0076(15) 0.0032(15) 0.0120(16)
C16 0.042(2) 0.061(3) 0.020(2) 0.012(2) 0.0063(18) 0.025(2)
C42 0.079(4) 0.032(2) 0.024(2) 0.0070(18) -0.017(2) -0.010(2)
C32 0.029(2) 0.034(2) 0.0158(17) 0.0096(16) -0.0047(15) 0.0008(16)
C3 0.036(2) 0.026(2) 0.0176(18) 0.0093(15) -0.0016(16) -0.0038(16)
C49 0.0253(19) 0.0242(19) 0.0171(17) 0.0037(14) 0.0021(15) 0.0034(15)
C2 0.031(2) 0.0229(19) 0.0171(18) 0.0042(15) 0.0003(15) 0.0003(15)
C34 0.030(2) 0.029(2) 0.0230(19) 0.0056(16) 0.0040(16) 0.0000(16)
C51 0.041(2) 0.030(2) 0.0193(19) 0.0018(16) 0.0011(17) 0.0112(17)
O22 0.0394(19) 0.057(2) 0.089(3) 0.003(2) 0.0132(19) -0.0128(16)
C10 0.031(2) 0.0196(18) 0.0184(18) 0.0070(14) 0.0009(15) 0.0072(15)
C37 0.040(2) 0.031(2) 0.025(2) 0.0126(17) -0.0043(18) -0.0047(17)
C53 0.048(3) 0.054(3) 0.020(2) -0.0052(19) 0.0050(19) 0.023(2)
C7 0.037(2) 0.0231(19) 0.0243(19) 0.0116(16) -0.0015(17) -0.0064(16)
C52 0.047(3) 0.062(3) 0.020(2) 0.000(2) -0.0005(19) 0.032(2)
C55 0.034(2) 0.030(2) 0.0174(18) 0.0046(16) 0.0023(16) 0.0027(17)
C20 0.037(2) 0.068(3) 0.020(2) 0.008(2) -0.0006(18) 0.023(2)
C45 0.034(2) 0.0264(19) 0.0164(18) 0.0003(15) 0.0045(16) 0.0157(16)
C62 0.034(2) 0.025(2) 0.024(2) 0.0086(16) -0.0004(17) -0.0010(16)
C19 0.042(2) 0.063(3) 0.0149(19) 0.0017(19) 0.0085(18) 0.019(2)
C61 0.039(2) 0.034(2) 0.0179(19) 0.0031(17) -0.0037(17) -0.0039(18)
C58 0.085(5) 0.050(4) 0.136(7) -0.003(4) 0.016(5) 0.006(3)
C59 0.179(9) 0.100(6) 0.101(6) 0.025(5) 0.075(7) 0.021(6)
C66 0.119(13) 0.076(10) 0.071(10) -0.007(8) 0.052(9) 0.024(9)
C66' 0.053(6) 0.033(5) 0.041(5) 0.005(4) 0.009(5) 0.004(4)
N2 0.132(6) 0.041(3) 0.292(11) 0.010(5) 0.154(7) 0.030(4)
C67 0.171(10) 0.131(9) 0.149(10) -0.034(7) 0.055(8) 0.006(7)
C68 0.148(11) 0.38(2) 0.148(11) -0.087(13) 0.005(9) 0.083(13)

loop_
_atom_type_symbol
_atom_type_description
_atom_type_scat_dispersion_real
_atom_type_scat_dispersion_imag
_atom_type_scat_source
C C 0.0033 0.0016 'International Tables Vol C Tables 4.2.6.8 and 6.1.1.4'
H H 0.0000 0.0000 'International Tables Vol C Tables 4.2.6.8 and 6.1.1.4'
N N 0.0061 0.0033 'International Tables Vol C Tables 4.2.6.8 and 6.1.1.4'
O O 0.0106 0.0060 'International Tables Vol C Tables 4.2.6.8 and 6.1.1.4'
Eu Eu -0.1578 3.6682 'International Tables Vol C Tables 4.2.6.8 and 6.1.1.4'

loop_
_geom_angle_atom_site_label_1
_geom_angle_atom_site_label_2
_geom_angle_atom_site_label_3
_geom_angle
_geom_angle_site_symmetry_1
_geom_angle_site_symmetry_3
O25 Eu1 O19 74.87(9) . 2_656
O25 Eu1 O20 79.34(9) . .
O19 Eu1 O20 133.26(9) 2_656 .
O25 Eu1 O33 125.54(9) . 1_545
O19 Eu1 O33 76.25(10) 2_656 1_545
O20 Eu1 O33 88.51(10) . 1_545
O25 Eu1 O21 82.51(11) . .
O19 Eu1 O21 139.48(11) 2_656 .
O20 Eu1 O21 72.26(10) . .
O33 Eu1 O21 143.01(11) 1_545 .
O25 Eu1 O24 84.82(9) . .
O19 Eu1 O24 74.60(10) 2_656 .
O20 Eu1 O24 140.75(10) . .
O33 Eu1 O24 129.22(9) 1_545 .
O21 Eu1 O24 70.21(10) . .
O25 Eu1 O23 133.45(9) . .
O19 Eu1 O23 76.76(11) 2_656 .
O20 Eu1 O23 144.73(10) . .
O33 Eu1 O23 81.15(10) 1_545 .
O21 Eu1 O23 96.42(12) . .
O24 Eu1 O23 52.22(10) . .
O25 Eu1 O22 150.81(12) . .
O19 Eu1 O22 133.93(12) 2_656 .
O20 Eu1 O22 75.57(12) . .
O33 Eu1 O22 68.73(11) 1_545 .
O21 Eu1 O22 75.87(13) . .
O24 Eu1 O22 105.54(12) . .
O23 Eu1 O22 69.24(13) . .
O25 Eu1 O25 77.93(9) . 2_656
O19 Eu1 O25 69.13(9) 2_656 2_656
O20 Eu1 O25 67.76(8) . 2_656
O33 Eu1 O25 48.76(8) 1_545 2_656
O21 Eu1 O25 137.93(9) . 2_656
O24 Eu1 O25 142.74(9) . 2_656
O23 Eu1 O25 123.92(10) . 2_656
O22 Eu1 O25 105.54(10) . 2_656
O25 Eu1 C61 109.03(11) . .
O19 Eu1 C61 73.04(10) 2_656 .
O20 Eu1 C61 153.31(10) . .
O33 Eu1 C61 105.15(11) 1_545 .
O21 Eu1 C61 83.54(11) . .
O24 Eu1 C61 26.06(11) . .
O23 Eu1 C61 26.20(11) . .
O22 Eu1 C61 87.97(13) . .
O25 Eu1 C61 138.08(10) 2_656 .
O25 Eu1 C50 102.57(10) . 1_545
O19 Eu1 C50 72.05(10) 2_656 1_545
O20 Eu1 C50 76.53(10) . 1_545
O33 Eu1 C50 23.82(9) 1_545 1_545
O21 Eu1 C50 146.85(10) . 1_545
O24 Eu1 C50 142.38(10) . 1_545
O23 Eu1 C50 102.77(11) . 1_545
O22 Eu1 C50 85.93(11) . 1_545
O25 Eu1 C50 24.98(8) 2_656 1_545
C61 Eu1 C50 123.79(11) . 1_545
O25 Eu1 Eu1 43.15(6) . 2_656
O19 Eu1 Eu1 66.33(6) 2_656 2_656
O20 Eu1 Eu1 68.12(6) . 2_656
O33 Eu1 Eu1 82.99(7) 1_545 2_656
O21 Eu1 Eu1 116.31(9) . 2_656
O24 Eu1 Eu1 120.27(8) . 2_656
O23 Eu1 Eu1 142.32(9) . 2_656
O22 Eu1 Eu1 134.15(9) . 2_656
O25 Eu1 Eu1 34.77(5) 2_656 2_656
C61 Eu1 Eu1 135.28(8) . 2_656
C50 Eu1 Eu1 59.53(7) 1_545 2_656
O8 Eu2 O15 84.75(11) . .
O8 Eu2 O12 105.69(10) . .
O15 Eu2 O12 153.03(10) . .
O8 Eu2 O14 140.38(10) . .
O15 Eu2 O14 75.48(10) . .
O12 Eu2 O14 81.12(10) . .
O8 Eu2 O13 147.00(11) . .
O15 Eu2 O13 108.77(13) . .
O12 Eu2 O13 76.06(12) . .
O14 Eu2 O13 72.58(11) . .
O8 Eu2 O9 80.12(10) . .
O15 Eu2 O9 79.89(9) . .
O12 Eu2 O9 125.91(10) . .
O14 Eu2 O9 127.96(10) . .
O13 Eu2 O9 73.21(12) . .
O8 Eu2 O11 72.83(10) . .
O15 Eu2 O11 83.65(10) . .
O12 Eu2 O11 76.16(10) . .
O14 Eu2 O11 71.14(10) . .
O13 Eu2 O11 136.95(11) . .
O9 Eu2 O11 149.43(10) . .
O8 Eu2 O10 73.66(10) . .
O15 Eu2 O10 130.29(9) . .
O12 Eu2 O10 76.67(9) . .
O14 Eu2 O10 144.05(10) . .
O13 Eu2 O10 74.84(11) . .
O9 Eu2 O10 52.94(8) . .
O11 Eu2 O10 128.50(9) . .
O8 Eu2 C62 75.91(11) . .
O15 Eu2 C62 105.28(10) . .
O12 Eu2 C62 101.40(11) . .
O14 Eu2 C62 142.16(11) . .
O13 Eu2 C62 71.54(12) . .
O9 Eu2 C62 26.33(10) . .
O11 Eu2 C62 146.51(10) . .
O10 Eu2 C62 26.62(9) . .
O3 Eu3 O2 75.19(10) . .
O3 Eu3 O1 77.28(9) . 2_645
O2 Eu3 O1 124.87(9) . 2_645
O3 Eu3 O7 121.60(9) . .
O2 Eu3 O7 75.23(10) . .
O1 Eu3 O7 80.22(10) 2_645 .
O3 Eu3 O6 146.83(11) . .
O2 Eu3 O6 137.06(11) . .
O1 Eu3 O6 75.88(10) 2_645 .
O7 Eu3 O6 72.19(10) . .
O3 Eu3 O4 86.22(10) . .
O2 Eu3 O4 77.97(11) . .
O1 Eu3 O4 145.68(10) 2_645 .
O7 Eu3 O4 133.55(10) . .
O6 Eu3 O4 105.61(11) . .
O3 Eu3 O5 81.45(11) . .
O2 Eu3 O5 142.12(11) . .
O1 Eu3 O5 76.83(10) 2_645 .
O7 Eu3 O5 142.58(10) . .
O6 Eu3 O5 73.77(11) . .
O4 Eu3 O5 71.04(11) . .
O3 Eu3 O34 133.28(9) . 2_655
O2 Eu3 O34 75.78(10) . 2_655
O1 Eu3 O34 149.14(9) 2_645 2_655
O7 Eu3 O34 84.48(10) . 2_655
O6 Eu3 O34 73.96(10) . 2_655
O4 Eu3 O34 52.28(10) . 2_655
O5 Eu3 O34 100.67(11) . 2_655
O3 Eu3 C55 109.75(10) . 2_655
O2 Eu3 C55 73.90(10) . 2_655
O1 Eu3 C55 161.19(10) 2_645 2_655
O7 Eu3 C55 108.62(10) . 2_655
O6 Eu3 C55 90.78(11) . 2_655
O4 Eu3 C55 26.36(10) . 2_655
O5 Eu3 C55 86.82(11) . 2_655
O34 Eu3 C55 25.99(10) 2_655 2_655
O3 Eu3 C8 101.85(10) . .
O2 Eu3 C8 71.71(10) . .
O1 Eu3 C8 68.57(10) 2_645 .
O7 Eu3 C8 20.37(9) . .
O6 Eu3 C8 86.09(10) . .
O4 Eu3 C8 145.18(10) . .
O5 Eu3 C8 143.32(10) . .
O34 Eu3 C8 102.77(10) 2_655 .
C55 Eu3 C8 124.52(10) 2_655 .
O3 Eu3 Eu3 48.55(7) . 2_645
O2 Eu3 Eu3 62.66(7) . 2_645
O1 Eu3 Eu3 63.21(6) 2_645 2_645
O7 Eu3 Eu3 73.18(7) . 2_645
O6 Eu3 Eu3 129.74(8) . 2_645
O4 Eu3 Eu3 124.65(8) . 2_645
O5 Eu3 Eu3 119.92(7) . 2_645
O34 Eu3 Eu3 136.39(8) 2_655 2_645
C55 Eu3 Eu3 134.70(8) 2_655 2_645
C8 Eu3 Eu3 53.31(7) . 2_645
O29 Eu4 O31 90.59(11) . .
O29 Eu4 O32 153.96(11) . 2_766
O31 Eu4 O32 105.04(10) . 2_766
O29 Eu4 O26 95.05(12) . .
O31 Eu4 O26 146.57(12) . .
O32 Eu4 O26 83.38(12) 2_766 .
O29 Eu4 O28 78.48(10) . .
O31 Eu4 O28 72.96(11) . .
O32 Eu4 O28 86.23(10) 2_766 .
O26 Eu4 O28 140.44(11) . .
O29 Eu4 O18 130.11(9) . .
O31 Eu4 O18 71.42(10) . .
O32 Eu4 O18 75.36(9) 2_766 .
O26 Eu4 O18 79.93(11) . .
O28 Eu4 O18 133.55(9) . .
O29 Eu4 O27 80.21(11) . .
O31 Eu4 O27 141.67(11) . .
O32 Eu4 O27 74.61(10) 2_766 .
O26 Eu4 O27 71.68(11) . .
O28 Eu4 O27 68.76(10) . .
O18 Eu4 O27 140.51(9) . .
O29 Eu4 O17 78.33(9) . .
O31 Eu4 O17 75.40(11) . .
O32 Eu4 O17 125.33(9) 2_766 .
O26 Eu4 O17 73.56(11) . .
O28 Eu4 O17 140.21(10) . .
O18 Eu4 O17 52.46(8) . .
O27 Eu4 O17 136.94(10) . .
O29 Eu4 C34 103.99(11) . .
O31 Eu4 C34 69.92(11) . .
O32 Eu4 C34 100.94(11) 2_766 .
O26 Eu4 C34 76.75(12) . .
O28 Eu4 C34 142.80(10) . .
O18 Eu4 C34 26.31(9) . .
O27 Eu4 C34 148.41(10) . .
O17 Eu4 C34 26.23(9) . .
O29 Eu4 C66 107.9(3) . .
O31 Eu4 C66 149.5(3) . .
O32 Eu4 C66 68.3(3) 2_766 .
O26 Eu4 C66 15.2(3) . .
O28 Eu4 C66 133.5(3) . .
O18 Eu4 C66 78.1(3) . .
O27 Eu4 C66 67.3(3) . .
O17 Eu4 C66 84.6(3) . .
C34 Eu4 C66 81.9(3) . .
C66 O26 C66' 68.6(9) . .
C66 O26 Eu4 130.9(8) . .
C66' O26 Eu4 155.4(6) . .
O20 C35 O19 125.6(3) . .
O20 C35 C30 118.1(3) . .
O19 C35 C30 116.3(3) . .
O2 C1 O1 125.3(3) . .
O2 C1 C2 116.1(3) . .
O1 C1 C2 118.6(3) . .
C63 O8 Eu2 173.4(3) . .
C35 O19 Eu1 139.6(2) . 2_656
O8 C63 O12 124.7(3) . 2
O8 C63 C11 119.1(3) . .
O12 C63 C11 116.2(3) 2 .
C12 C11 C10 119.6(3) . .
C12 C11 C63 121.6(3) . .
C10 C11 C63 118.8(3) . .
C62 O10 Eu2 92.2(2) . .
C1 O1 Eu3 140.2(2) . 2_645
C35 O20 Eu1 136.4(2) . .
C16 C17 C18 120.1(4) . .
C32 C31 C33 119.9(3) . .
C32 C31 C34 120.5(3) . .
C33 C31 C34 119.6(3) . .
C33 C28 C29 117.2(3) . .
C33 C28 C25 122.1(3) . .
C29 C28 C25 120.6(3) . .
C24 C25 C26 117.8(4) . .
C24 C25 C28 122.4(4) . .
C26 C25 C28 119.5(4) . .
C38 C39 C40 121.8(4) . .
C4 C5 C6 121.3(3) . .
C34 O18 Eu4 93.5(2) . .
C62 O9 Eu2 93.7(2) . .
C43 O31 Eu4 154.3(3) . .
C5 C6 C7 117.5(3) . .
C5 C6 C40 120.6(3) . 2_655
C7 C6 C40 121.8(3) . 2_655
C21 O15 Eu2 138.8(3) . .
C55 O4 Eu3 93.4(2) 2_655 .
C50 O33 Eu1 104.4(2) . 1_565
O33 C50 O25 121.8(3) . 2_666
O33 C50 C48 118.5(3) . .
O25 C50 C48 119.7(3) 2_666 .
O33 C50 Eu1 51.75(18) . 1_565
O25 C50 Eu1 70.2(2) 2_666 1_565
C48 C50 Eu1 169.5(2) . 1_565
C30 C29 C28 121.1(3) . .
C61 O23 Eu1 92.3(2) . .
C61 O24 Eu1 93.2(2) . .
C8 O7 Eu3 117.8(2) . .
C47 C48 C49 119.8(3) . .
C47 C48 C50 122.2(3) . .
C49 C48 C50 118.0(3) . .
C1 O2 Eu3 144.4(2) . .
C50 O25 Eu1 168.2(2) 2_666 .
C50 O25 Eu1 84.8(2) 2_666 2_656
Eu1 O25 Eu1 102.07(9) . 2_656
C54 C56 C57 121.2(4) . .
C27 C22 C23 118.0(4) . .
C27 C22 C21 120.1(4) . .
C23 C22 C21 121.8(4) . .
C60 O6 Eu3 125.8(4) . .
C43 O32 Eu4 128.8(2) . 2_766
C34 O17 Eu4 92.5(2) . .
C31 C33 C28 121.6(3) . .
C36 O29 Eu4 141.3(3) . .
C10 C9 C14 120.0(3) . .
C10 C9 C8 120.0(3) . .
C14 C9 C8 120.0(3) . .
C42 C41 C40 121.2(4) . .
C49 C44 C45 118.8(3) . .
C49 C44 C43 120.7(3) . .
C45 C44 C43 120.5(3) . .
C25 C24 C23 121.0(4) . .
C55 O34 Eu3 93.5(2) . 2_655
O16 C21 O15 123.9(4) . .
O16 C21 C22 119.7(4) . .
O15 C21 C22 116.3(4) . .
C8 O3 Eu3 173.4(3) 2_645 .
C63 O12 Eu2 132.7(2) 2 .
O30 C36 O29 123.5(4) . .
O30 C36 C37 119.1(4) . .
O29 C36 C37 117.4(3) . .
O32 C43 O31 123.0(4) . .
O32 C43 C44 117.9(3) . .
O31 C43 C44 119.0(3) . .
C39 C38 C37 119.9(4) . .
C32 C30 C29 120.1(3) . .
C32 C30 C35 120.2(3) . .
C29 C30 C35 119.6(3) . .
C60 N1 C58 123.2(6) . .
C60 N1 C59 117.3(6) . .
C58 N1 C59 119.4(6) . .
C51 C57 C56 120.9(4) . .
O6 C60 N1 124.8(7) . .
C20 C15 C16 117.9(4) . .
C20 C15 C13 121.4(3) . .
C16 C15 C13 120.7(3) . .
C11 C12 C13 121.4(3) . .
C5 C4 C3 120.4(3) . .
C5 C4 C62 119.1(3) . 2_545
C3 C4 C62 120.5(3) . 2_545
C47 C46 C45 118.1(3) . .
C47 C46 C51 121.4(3) . .
C45 C46 C51 120.4(3) . .
O3 C8 O7 124.5(3) 2_645 .
O3 C8 C9 118.7(3) 2_645 .
O7 C8 C9 116.8(3) . .
O3 C8 Eu3 84.4(2) 2_645 .
O7 C8 Eu3 41.81(18) . .
C9 C8 Eu3 153.3(2) . .
C22 C27 C26 120.9(4) . .
C19 C18 C17 119.5(3) . .
C19 C18 C61 121.3(4) . 2_656
C17 C18 C61 119.2(4) . 2_656
C39 C40 C41 117.6(4) . .
C39 C40 C6 120.0(3) . 2_655
C41 C40 C6 122.4(4) . 2_655
C27 C26 C25 120.9(4) . .
C56 C54 C53 118.6(4) . .
C56 C54 C55 120.6(4) . .
C53 C54 C55 120.7(4) . .
C22 C23 C24 121.4(4) . .
C12 C13 C14 118.9(3) . .
C12 C13 C15 121.3(3) . .
C14 C13 C15 119.8(3) . .
C48 C47 C46 120.9(3) . .
C13 C14 C9 119.8(3) . .
C17 C16 C15 121.4(4) . .
C37 C42 C41 120.8(4) . .
C30 C32 C31 120.0(3) . .
C4 C3 C2 119.7(3) . .
C44 C49 C48 120.6(3) . .
C7 C2 C3 119.4(3) . .
C7 C2 C1 120.5(3) . .
C3 C2 C1 120.1(3) . .
O17 C34 O18 121.1(3) . .
O17 C34 C31 119.6(3) . .
O18 C34 C31 119.3(3) . .
O17 C34 Eu4 61.22(19) . .
O18 C34 Eu4 60.15(18) . .
C31 C34 Eu4 173.3(3) . .
C52 C51 C57 117.0(4) . .
C52 C51 C46 120.7(4) . .
C57 C51 C46 122.2(4) . .
C11 C10 C9 120.2(3) . .
C42 C37 C38 118.6(4) . .
C42 C37 C36 122.1(4) . .
C38 C37 C36 119.4(4) . .
C54 C53 C52 120.7(4) . .
C2 C7 C6 121.8(3) . .
C51 C52 C53 121.3(4) . .
O34 C55 O4 120.5(3) . 2_655
O34 C55 C54 120.4(3) . .
O4 C55 C54 119.1(3) 2_655 .
O34 C55 Eu3 60.56(19) . 2_655
O4 C55 Eu3 60.2(2) 2_655 2_655
C54 C55 Eu3 174.9(3) . 2_655
C19 C20 C15 120.8(4) . .
C46 C45 C44 121.7(3) . .
O9 C62 O10 121.2(3) . .
O9 C62 C4 119.6(3) . 2_545
O10 C62 C4 119.2(3) . 2_545
O9 C62 Eu2 59.98(19) . .
O10 C62 Eu2 61.23(18) . .
C4 C62 Eu2 177.9(3) 2_545 .
C18 C19 C20 120.4(4) . .
O24 C61 O23 122.2(4) . .
O24 C61 C18 119.4(4) . 2_656
O23 C61 C18 118.5(4) . 2_656
O24 C61 Eu1 60.8(2) . .
O23 C61 Eu1 61.6(2) . .
C18 C61 Eu1 177.3(3) 2_656 .
O26 C66 C66' 59.7(10) . .
O26 C66 N2 112.6(13) . .
C66' C66 N2 54.1(7) . .
O26 C66 C68 156.4(13) . .
C66' C66 C68 100.7(9) . .
N2 C66 C68 46.6(6) . .
O26 C66 Eu4 34.0(5) . .
C66' C66 Eu4 92.3(9) . .
N2 C66 Eu4 146.3(10) . .
C68 C66 Eu4 166.2(9) . .
O26 C66' C66 51.7(7) . .
O26 C66' N2 123.7(10) . .
C66 C66' N2 73.5(9) . .
C66' N2 C68 134.1(11) . .
C66' N2 C67 110.3(10) . .
C68 N2 C67 114.7(8) . .
C66' N2 C66 52.4(7) . .
C68 N2 C66 81.7(10) . .
C67 N2 C66 159.6(9) . .
N2 C68 C66 51.7(8) . .

loop_
_geom_bond_atom_site_label_1
_geom_bond_atom_site_label_2
_geom_bond_distance
_geom_bond_site_symmetry_2
Eu1 O25 2.349(3) .
Eu1 O19 2.373(3) 2_656
Eu1 O20 2.392(2) .
Eu1 O33 2.418(3) 1_545
Eu1 O21 2.434(3) .
Eu1 O24 2.471(3) .
Eu1 O23 2.488(3) .
Eu1 O22 2.489(3) .
Eu1 O25 2.817(3) 2_656
Eu1 C61 2.828(4) .
Eu1 C50 2.982(4) 1_545
Eu1 Eu1 4.0281(9) 2_656
Eu2 O8 2.316(3) .
Eu2 O15 2.324(3) .
Eu2 O12 2.328(3) .
Eu2 O14 2.447(3) .
Eu2 O13 2.457(4) .
Eu2 O9 2.461(3) .
Eu2 O11 2.469(3) .
Eu2 O10 2.488(2) .
Eu2 C62 2.836(4) .
Eu3 O3 2.311(3) .
Eu3 O2 2.347(3) .
Eu3 O1 2.404(2) 2_645
Eu3 O7 2.410(3) .
Eu3 O6 2.430(3) .
Eu3 O4 2.460(3) .
Eu3 O5 2.467(3) .
Eu3 O34 2.469(3) 2_655
Eu3 C55 2.830(4) 2_655
Eu3 C8 3.197(4) .
Eu3 Eu3 4.3545(8) 2_645
Eu4 O29 2.293(3) .
Eu4 O31 2.330(3) .
Eu4 O32 2.345(3) 2_766
Eu4 O26 2.363(3) .
Eu4 O28 2.472(3) .
Eu4 O18 2.479(3) .
Eu4 O27 2.489(3) .
Eu4 O17 2.503(3) .
Eu4 C34 2.853(4) .
Eu4 C66 3.199(14) .
O26 C66 1.107(16) .
O26 C66' 1.217(10) .
C35 O20 1.242(4) .
C35 O19 1.257(4) .
C35 C30 1.508(5) .
C1 O2 1.255(4) .
C1 O1 1.255(4) .
C1 C2 1.504(5) .
O8 C63 1.237(4) .
O19 Eu1 2.373(3) 2_656
C63 O12 1.251(4) 2
C63 C11 1.498(5) .
C11 C12 1.383(5) .
C11 C10 1.383(5) .
O10 C62 1.272(4) .
O30 C36 1.251(5) .
O1 Eu3 2.404(2) 2_645
C17 C16 1.369(5) .
C17 C18 1.379(5) .
C31 C32 1.384(5) .
C31 C33 1.383(5) .
C31 C34 1.503(5) .
C28 C33 1.397(5) .
C28 C29 1.406(5) .
C28 C25 1.480(5) .
C25 C24 1.372(6) .
C25 C26 1.404(6) .
C39 C38 1.377(5) .
C39 C40 1.379(5) .
C5 C4 1.383(5) .
C5 C6 1.393(5) .
O18 C34 1.267(4) .
O9 C62 1.261(4) .
O31 C43 1.252(4) .
C6 C7 1.403(5) .
C6 C40 1.485(5) 2_655
O15 C21 1.279(5) .
O4 C55 1.259(5) 2_655
O33 C50 1.243(4) .
O33 Eu1 2.418(3) 1_565
C50 O25 1.265(4) 2_666
C50 C48 1.500(5) .
C50 Eu1 2.982(4) 1_565
C29 C30 1.387(5) .
O23 C61 1.249(5) .
O24 C61 1.244(5) .
O7 C8 1.258(4) .
C48 C47 1.388(5) .
C48 C49 1.389(5) .
O25 C50 1.265(4) 2_666
O25 Eu1 2.817(3) 2_656
C56 C54 1.360(6) .
C56 C57 1.395(6) .
C22 C27 1.383(6) .
C22 C23 1.383(6) .
C22 C21 1.490(5) .
O6 C60 1.249(7) .
O32 C43 1.244(4) .
O32 Eu4 2.345(3) 2_766
O17 C34 1.262(4) .
O29 C36 1.257(5) .
C9 C10 1.387(5) .
C9 C14 1.397(5) .
C9 C8 1.504(5) .
C41 C42 1.382(6) .
C41 C40 1.382(5) .
C44 C49 1.382(5) .
C44 C45 1.396(5) .
C44 C43 1.478(5) .
C24 C23 1.386(6) .
O34 C55 1.242(5) .
O34 Eu3 2.469(3) 2_655
C21 O16 1.243(5) .
O3 C8 1.237(4) 2_645
O12 C63 1.251(4) 2
C36 C37 1.498(5) .
C38 C37 1.396(5) .
C30 C32 1.379(5) .
N1 C60 1.317(7) .
N1 C58 1.444(8) .
N1 C59 1.492(8) .
C57 C51 1.385(6) .
C15 C20 1.382(5) .
C15 C16 1.391(5) .
C15 C13 1.499(5) .
C12 C13 1.384(5) .
C4 C3 1.387(5) .
C4 C62 1.492(5) 2_545
C46 C47 1.392(5) .
C46 C45 1.394(5) .
C46 C51 1.492(5) .
C8 O3 1.237(4) 2_645
C27 C26 1.383(6) .
C18 C19 1.373(6) .
C18 C61 1.505(5) 2_656
C40 C6 1.485(5) 2_655
C54 C53 1.368(6) .
C54 C55 1.500(5) .
C13 C14 1.398(5) .
C42 C37 1.369(6) .
C3 C2 1.395(5) .
C2 C7 1.385(5) .
C51 C52 1.383(5) .
C53 C52 1.391(6) .
C55 O4 1.259(5) 2_655
C55 Eu3 2.830(4) 2_655
C20 C19 1.383(5) .
C62 C4 1.492(5) 2_545
C61 C18 1.505(5) 2_656
C66 C66' 1.312(18) .
C66 N2 1.588(15) .
C66 C68 2.00(2) .
C66' N2 1.342(10) .
N2 C68 1.471(16) .
N2 C67 1.485(13) .

loop_
_platon_squeeze_void_nr
_platon_squeeze_void_average_x
_platon_squeeze_void_average_y
_platon_squeeze_void_average_z
_platon_squeeze_void_volume
_platon_squeeze_void_count_electrons
_platon_squeeze_void_content
1 0.004 0.488 0.016 1800 459 ' '
